data_7152610
loop_
_publ_author_name
'Swenson, Andrew K.'
'Higgins, Kate E.'
'Brewer, Matthew G.'
'Brennessel, William W.'
'Coleman, Michael G.'

_publ_section_title
;
 Highly selective synthesis of tetra-substituted furans and cyclopropenes:
 copper(i)-catalyzed formal cycloadditions of internal aryl alkynes and
 diazoacetates.
;
_journal_issue 37
_journal_name_full 'Organic &amp; biomolecular chemistry'
_journal_page_first 7483
_journal_page_last 7486
_journal_paper_doi 10.1039/c2ob26295a
_journal_volume 10
_journal_year 2012
_chemical_formula_moiety 'C19 H18 O3'
_chemical_formula_sum 'C19 H18 O3'
_chemical_formula_weight 294.33
_chemical_name_common ritmc08
_chemical_name_systematic
;
?
;
_space_group_IT_number 2
_symmetry_cell_setting triclinic
_symmetry_space_group_name_Hall '-P 1'
_symmetry_space_group_name_H-M 'P -1'
_atom_sites_solution_hydrogens geom
_atom_sites_solution_primary direct
_atom_sites_solution_secondary difmap
_audit_creation_method SHELXL-97
_cell_angle_alpha 105.321(1)
_cell_angle_beta 108.834(1)
_cell_angle_gamma 101.854(1)
_cell_formula_units_Z 2
_cell_length_a 7.9801(5)
_cell_length_b 9.5704(6)
_cell_length_c 11.5449(7)
_cell_measurement_reflns_used 3891
_cell_measurement_temperature 100.0(5)
_cell_measurement_theta_max 37.51
_cell_measurement_theta_min 2.33
_cell_volume 762.94(8)
_computing_cell_refinement 'SAINT (Bruker, 2009)'
_computing_data_collection 'APEX2 (Bruker, 2011)'
_computing_data_reduction 'SAINT (Bruker, 2009)'
_computing_molecular_graphics 'SHELXTL (Sheldrick, 2008)'
_computing_publication_material 'SHELXTL (Sheldrick, 2008)'
_computing_structure_refinement 'SHELXL-97 (Sheldrick, 2008)'
_computing_structure_solution 'SIR97 (Altomare et al., 1999)'
_diffrn_ambient_temperature 100.0(5)
_diffrn_measured_fraction_theta_full 0.984
_diffrn_measured_fraction_theta_max 0.984
_diffrn_measurement_device_type 'Bruker SMART APEX II CCD Platform'
_diffrn_measurement_method 'area detector, \w scans per \f'
_diffrn_radiation_monochromator graphite
_diffrn_radiation_source 'fine-focus sealed tube'
_diffrn_radiation_type MoK\a
_diffrn_radiation_wavelength 0.71073
_diffrn_reflns_av_R_equivalents 0.0311
_diffrn_reflns_av_sigmaI/netI 0.0378
_diffrn_reflns_limit_h_max 13
_diffrn_reflns_limit_h_min -13
_diffrn_reflns_limit_k_max 15
_diffrn_reflns_limit_k_min -15
_diffrn_reflns_limit_l_max 19
_diffrn_reflns_limit_l_min -19
_diffrn_reflns_number 20351
_diffrn_reflns_theta_full 36.32
_diffrn_reflns_theta_max 36.32
_diffrn_reflns_theta_min 2.00
_diffrn_standards_number 0
_exptl_absorpt_coefficient_mu 0.086
_exptl_absorpt_correction_T_max 0.9797
_exptl_absorpt_correction_T_min 0.9731
_exptl_absorpt_correction_type multi-scan
_exptl_absorpt_process_details 'SADABS (Shedrick, 2008)'
_exptl_crystal_colour colorless
_exptl_crystal_density_diffrn 1.281
_exptl_crystal_density_method 'not measured'
_exptl_crystal_description block
_exptl_crystal_F_000 312
_exptl_crystal_size_max 0.32
_exptl_crystal_size_mid 0.30
_exptl_crystal_size_min 0.24
_refine_diff_density_max 0.549
_refine_diff_density_min -0.224
_refine_diff_density_rms 0.059
_refine_ls_extinction_method none
_refine_ls_goodness_of_fit_ref 1.046
_refine_ls_hydrogen_treatment refall
_refine_ls_matrix_type full
_refine_ls_number_parameters 271
_refine_ls_number_reflns 7280
_refine_ls_number_restraints 0
_refine_ls_restrained_S_all 1.046
_refine_ls_R_factor_all 0.0672
_refine_ls_R_factor_gt 0.0492
_refine_ls_shift/su_max 0.000
_refine_ls_shift/su_mean 0.000
_refine_ls_structure_factor_coef Fsqd
_refine_ls_weighting_details 'calc w=1/[\s^2^(Fo^2^)+(0.0807P)^2^+0.0518P] where P=(Fo^2^+2Fc^2^)/3'
_refine_ls_weighting_scheme calc
_refine_ls_wR_factor_gt 0.1323
_refine_ls_wR_factor_ref 0.1457
_reflns_number_gt 5426
_reflns_number_total 7280
_reflns_threshold_expression >2sigma(I)
_cod_data_source_file c2ob26295a.txt
_cod_data_source_block ritmc08
_cod_database_code 7152610

loop_
_symmetry_equiv_pos_as_xyz
'x, y, z'
'-x, -y, -z'

loop_
_atom_site_label
_atom_site_type_symbol
_atom_site_fract_x
_atom_site_fract_y
_atom_site_fract_z
_atom_site_U_iso_or_equiv
_atom_site_adp_type
_atom_site_occupancy
_atom_site_symmetry_multiplicity
_atom_site_calc_flag
O1 O -0.24331(10) 0.67878(9) 0.25156(7) 0.02751(15) Uani 1 1 d
O2 O -0.19010(9) 0.71414(8) 0.46193(6) 0.02092(13) Uani 1 1 d
O3 O 0.25551(9) 0.63281(7) 0.10929(6) 0.01927(12) Uani 1 1 d
C1 C 0.06977(11) 0.73049(9) 0.40306(8) 0.01628(14) Uani 1 1 d
C2 C 0.12952(11) 0.65018(9) 0.29834(8) 0.01698(14) Uani 1 1 d
C3 C 0.15626(12) 0.79443(10) 0.32048(8) 0.01880(15) Uani 1 1 d
C4 C 0.22052(17) 0.93836(12) 0.30096(11) 0.0291(2) Uani 1 1 d
H4A H 0.229(2) 0.927(2) 0.2187(17) 0.049(5) Uiso 1 1 d
H4B H 0.132(2) 0.997(2) 0.3022(17) 0.050(5) Uiso 1 1 d
H4C H 0.348(3) 0.999(2) 0.3712(18) 0.054(5) Uiso 1 1 d
C5 C -0.13621(11) 0.70456(9) 0.36186(8) 0.01775(14) Uani 1 1 d
C6 C -0.38716(13) 0.68944(13) 0.42805(11) 0.02691(19) Uani 1 1 d
H6A H -0.4239(19) 0.7676(16) 0.3925(13) 0.027(3) Uiso 1 1 d
H6B H -0.400(2) 0.7040(17) 0.5111(15) 0.037(4) Uiso 1 1 d
H6C H -0.459(2) 0.5867(18) 0.3661(15) 0.039(4) Uiso 1 1 d
C7 C 0.18812(11) 0.77618(9) 0.54624(8) 0.01643(14) Uani 1 1 d
C8 C 0.21320(13) 0.91932(10) 0.63288(9) 0.02141(16) Uani 1 1 d
H8 H 0.147(2) 0.9862(16) 0.5987(13) 0.028(3) Uiso 1 1 d
C9 C 0.33145(14) 0.96937(11) 0.76418(9) 0.02542(18) Uani 1 1 d
H9 H 0.349(2) 1.0715(17) 0.8234(14) 0.034(4) Uiso 1 1 d
C10 C 0.42728(13) 0.87629(12) 0.81082(9) 0.02538(18) Uani 1 1 d
H10 H 0.513(2) 0.9100(17) 0.9004(15) 0.037(4) Uiso 1 1 d
C11 C 0.40276(13) 0.73342(12) 0.72631(9) 0.02507(18) Uani 1 1 d
H11 H 0.472(2) 0.6693(17) 0.7630(15) 0.038(4) Uiso 1 1 d
C12 C 0.28354(12) 0.68373(10) 0.59459(8) 0.02052(15) Uani 1 1 d
H12 H 0.267(2) 0.5839(16) 0.5347(14) 0.031(3) Uiso 1 1 d
C13 C 0.13184(11) 0.50419(9) 0.22383(8) 0.01626(14) Uani 1 1 d
C14 C 0.06623(12) 0.37052(10) 0.24511(9) 0.01995(15) Uani 1 1 d
H14 H 0.0227(19) 0.3730(15) 0.3114(13) 0.028(3) Uiso 1 1 d
C15 C 0.06207(13) 0.23081(10) 0.16674(10) 0.02298(17) Uani 1 1 d
H15 H 0.013(2) 0.1410(16) 0.1871(14) 0.032(3) Uiso 1 1 d
C16 C 0.12436(13) 0.22495(10) 0.06668(9) 0.02269(16) Uani 1 1 d
H16 H 0.121(2) 0.1259(18) 0.0097(15) 0.038(4) Uiso 1 1 d
C17 C 0.19199(12) 0.35699(10) 0.04384(9) 0.01949(15) Uani 1 1 d
H17 H 0.2295(19) 0.3494(16) -0.0287(13) 0.030(3) Uiso 1 1 d
C18 C 0.19610(10) 0.49696(9) 0.12258(8) 0.01565(13) Uani 1 1 d
C19 C 0.33288(12) 0.63473(11) 0.01377(9) 0.02102(16) Uani 1 1 d
H19A H 0.453(2) 0.6127(15) 0.0382(13) 0.029(3) Uiso 1 1 d
H19B H 0.3527(19) 0.7380(16) 0.0101(13) 0.028(3) Uiso 1 1 d
H19C H 0.2525(19) 0.5614(15) -0.0711(13) 0.024(3) Uiso 1 1 d

loop_
_atom_site_aniso_label
_atom_site_aniso_U_11
_atom_site_aniso_U_22
_atom_site_aniso_U_33
_atom_site_aniso_U_23
_atom_site_aniso_U_13
_atom_site_aniso_U_12
O1 0.0211(3) 0.0415(4) 0.0162(3) 0.0054(3) 0.0043(2) 0.0139(3)
O2 0.0152(3) 0.0286(3) 0.0176(3) 0.0049(2) 0.0078(2) 0.0064(2)
O3 0.0225(3) 0.0194(3) 0.0193(3) 0.0072(2) 0.0118(2) 0.0075(2)
C1 0.0165(3) 0.0187(3) 0.0143(3) 0.0045(3) 0.0070(3) 0.0074(3)
C2 0.0169(3) 0.0205(3) 0.0152(3) 0.0058(3) 0.0081(3) 0.0077(3)
C3 0.0208(3) 0.0217(3) 0.0168(3) 0.0076(3) 0.0097(3) 0.0082(3)
C4 0.0406(6) 0.0237(4) 0.0323(5) 0.0140(4) 0.0218(5) 0.0121(4)
C5 0.0177(3) 0.0194(3) 0.0155(3) 0.0034(3) 0.0066(3) 0.0084(3)
C6 0.0159(4) 0.0323(5) 0.0287(5) 0.0036(4) 0.0105(3) 0.0068(3)
C7 0.0144(3) 0.0196(3) 0.0148(3) 0.0052(3) 0.0064(3) 0.0049(2)
C8 0.0207(4) 0.0213(4) 0.0187(4) 0.0037(3) 0.0063(3) 0.0069(3)
C9 0.0236(4) 0.0250(4) 0.0188(4) 0.0001(3) 0.0063(3) 0.0038(3)
C10 0.0213(4) 0.0319(4) 0.0153(4) 0.0053(3) 0.0035(3) 0.0033(3)
C11 0.0233(4) 0.0308(4) 0.0193(4) 0.0101(3) 0.0049(3) 0.0094(3)
C12 0.0204(4) 0.0227(4) 0.0172(3) 0.0059(3) 0.0062(3) 0.0079(3)
C13 0.0149(3) 0.0189(3) 0.0152(3) 0.0052(3) 0.0064(3) 0.0065(2)
C14 0.0205(3) 0.0223(4) 0.0199(4) 0.0093(3) 0.0094(3) 0.0080(3)
C15 0.0241(4) 0.0199(4) 0.0260(4) 0.0091(3) 0.0102(3) 0.0077(3)
C16 0.0236(4) 0.0195(4) 0.0238(4) 0.0049(3) 0.0094(3) 0.0086(3)
C17 0.0188(3) 0.0208(3) 0.0179(3) 0.0037(3) 0.0077(3) 0.0078(3)
C18 0.0133(3) 0.0188(3) 0.0145(3) 0.0052(3) 0.0053(3) 0.0059(2)
C19 0.0200(4) 0.0262(4) 0.0168(3) 0.0073(3) 0.0093(3) 0.0046(3)

loop_
_atom_type_symbol
_atom_type_description
_atom_type_scat_dispersion_real
_atom_type_scat_dispersion_imag
_atom_type_scat_source
C C 0.0033 0.0016 'International Tables Vol C Tables 4.2.6.8 and 6.1.1.4'
H H 0.0000 0.0000 'International Tables Vol C Tables 4.2.6.8 and 6.1.1.4'
O O 0.0106 0.0060 'International Tables Vol C Tables 4.2.6.8 and 6.1.1.4'

loop_
_geom_angle_atom_site_label_1
_geom_angle_atom_site_label_2
_geom_angle_atom_site_label_3
_geom_angle
C5 O2 C6 115.16(7)
C18 O3 C19 117.61(7)
C5 C1 C7 118.20(6)
C5 C1 C2 115.91(7)
C7 C1 C2 121.35(7)
C5 C1 C3 115.29(7)
C7 C1 C3 117.94(7)
C2 C1 C3 50.32(5)
C3 C2 C13 150.47(8)
C3 C2 C1 64.94(6)
C13 C2 C1 144.36(7)
C2 C3 C4 154.08(8)
C2 C3 C1 64.73(6)
C4 C3 C1 141.17(8)
C3 C4 H4A 114.8(10)
C3 C4 H4B 111.3(10)
H4A C4 H4B 103.8(14)
C3 C4 H4C 108.8(10)
H4A C4 H4C 107.3(15)
H4B C4 H4C 110.7(15)
O1 C5 O2 122.97(8)
O1 C5 C1 124.37(7)
O2 C5 C1 112.66(7)
O2 C6 H6A 109.5(8)
O2 C6 H6B 104.0(9)
H6A C6 H6B 110.1(11)
O2 C6 H6C 110.4(9)
H6A C6 H6C 111.5(12)
H6B C6 H6C 111.0(13)
C12 C7 C8 118.55(8)
C12 C7 C1 121.87(7)
C8 C7 C1 119.46(7)
C9 C8 C7 121.00(8)
C9 C8 H8 120.1(8)
C7 C8 H8 118.9(8)
C8 C9 C10 119.79(9)
C8 C9 H9 119.7(9)
C10 C9 H9 120.5(9)
C11 C10 C9 119.91(9)
C11 C10 H10 119.0(9)
C9 C10 H10 121.1(9)
C10 C11 C12 120.01(9)
C10 C11 H11 117.9(9)
C12 C11 H11 122.1(9)
C7 C12 C11 120.73(8)
C7 C12 H12 119.0(8)
C11 C12 H12 120.3(8)
C14 C13 C18 119.48(7)
C14 C13 C2 122.28(7)
C18 C13 C2 118.19(7)
C15 C14 C13 120.51(8)
C15 C14 H14 118.8(8)
C13 C14 H14 120.7(8)
C14 C15 C16 119.50(8)
C14 C15 H15 115.9(8)
C16 C15 H15 124.6(8)
C15 C16 C17 121.20(8)
C15 C16 H16 120.1(9)
C17 C16 H16 118.7(9)
C18 C17 C16 119.20(8)
C18 C17 H17 121.1(8)
C16 C17 H17 119.6(8)
O3 C18 C17 124.99(7)
O3 C18 C13 114.88(7)
C17 C18 C13 120.12(7)
O3 C19 H19A 111.6(8)
O3 C19 H19B 106.1(8)
H19A C19 H19B 110.0(11)
O3 C19 H19C 112.8(8)
H19A C19 H19C 106.8(11)
H19B C19 H19C 109.4(11)

loop_
_geom_bond_atom_site_label_1
_geom_bond_atom_site_label_2
_geom_bond_distance
O1 C5 1.2073(10)
O2 C5 1.3450(10)
O2 C6 1.4433(11)
O3 C18 1.3557(10)
O3 C19 1.4294(10)
C1 C5 1.5016(11)
C1 C7 1.5020(11)
C1 C2 1.5203(11)
C1 C3 1.5229(11)
C2 C3 1.2939(12)
C2 C13 1.4416(11)
C3 C4 1.4696(13)
C4 H4A 0.953(17)
C4 H4B 0.991(18)
C4 H4C 1.003(19)
C6 H6A 0.995(14)
C6 H6B 0.973(15)
C6 H6C 0.969(16)
C7 C12 1.3920(12)
C7 C8 1.3969(12)
C8 C9 1.3874(13)
C8 H8 0.991(14)
C9 C10 1.3913(15)
C9 H9 0.986(15)
C10 C11 1.3862(15)
C10 H10 0.957(15)
C11 C12 1.3934(13)
C11 H11 0.995(16)
C12 H12 0.974(14)
C13 C14 1.3946(11)
C13 C18 1.4118(10)
C14 C15 1.3895(13)
C14 H14 0.934(13)
C15 C16 1.3903(13)
C15 H15 0.989(14)
C16 C17 1.3947(12)
C16 H16 0.990(16)
C17 C18 1.3932(12)
C17 H17 0.967(13)
C19 H19A 0.991(14)
C19 H19B 0.983(14)
C19 H19C 0.954(13)

loop_
_geom_torsion_atom_site_label_1
_geom_torsion_atom_site_label_2
_geom_torsion_atom_site_label_3
_geom_torsion_atom_site_label_4
_geom_torsion
C5 C1 C2 C3 102.36(8)
C7 C1 C2 C3 -101.98(9)
C5 C1 C2 C13 -72.69(14)
C7 C1 C2 C13 82.98(14)
C3 C1 C2 C13 -175.05(15)
C13 C2 C3 C4 -7.9(3)
C1 C2 C3 C4 178.0(2)
C13 C2 C3 C1 174.14(17)
C5 C1 C3 C2 -103.65(8)
C7 C1 C3 C2 108.98(8)
C5 C1 C3 C4 77.76(15)
C7 C1 C3 C4 -69.61(15)
C2 C1 C3 C4 -178.60(15)
C6 O2 C5 O1 0.73(12)
C6 O2 C5 C1 -179.71(7)
C7 C1 C5 O1 174.23(8)
C2 C1 C5 O1 -29.31(12)
C3 C1 C5 O1 26.95(12)
C7 C1 C5 O2 -5.32(10)
C2 C1 C5 O2 151.15(7)
C3 C1 C5 O2 -152.60(7)
C5 C1 C7 C12 116.47(9)
C2 C1 C7 C12 -38.66(11)
C3 C1 C7 C12 -97.12(9)
C5 C1 C7 C8 -67.54(10)
C2 C1 C7 C8 137.33(8)
C3 C1 C7 C8 78.87(10)
C12 C7 C8 C9 0.45(13)
C1 C7 C8 C9 -175.67(8)
C7 C8 C9 C10 0.16(14)
C8 C9 C10 C11 -0.68(14)
C9 C10 C11 C12 0.56(14)
C8 C7 C12 C11 -0.57(12)
C1 C7 C12 C11 175.46(8)
C10 C11 C12 C7 0.06(14)
C3 C2 C13 C14 -174.76(14)
C1 C2 C13 C14 -3.89(17)
C3 C2 C13 C18 2.6(2)
C1 C2 C13 C18 173.49(10)
C18 C13 C14 C15 -0.64(13)
C2 C13 C14 C15 176.71(8)
C13 C14 C15 C16 0.15(14)
C14 C15 C16 C17 0.34(14)
C15 C16 C17 C18 -0.32(13)
C19 O3 C18 C17 -4.94(12)
C19 O3 C18 C13 176.28(7)
C16 C17 C18 O3 -178.91(8)
C16 C17 C18 C13 -0.19(12)
C14 C13 C18 O3 179.50(7)
C2 C13 C18 O3 2.05(11)
C14 C13 C18 C17 0.66(12)
C2 C13 C18 C17 -176.79(7)
